data_9009602
loop_
_publ_author_name
'Mottana, A.'
'Rossi, G.'
'Kracher, A.'
'Kurat, G.'

_publ_section_title
;
 Violan revisited: Mn-bearing omphacite and diopside
;
_journal_name_full 'Tschermaks Mineralogische und Petrographische Mitteilungen'
_journal_page_first 187
_journal_page_last 201
_journal_volume 26
_journal_year 1979
_chemical_compound_source 'manganese deposit of Praborna, St Marcel, Aosta Valley, Italy'
_chemical_formula_sum 'Al0.905 Ca0.952 Fe0.159 Mg0.936 Na1.048 O12 Si4'
_chemical_name_mineral Omphacite
_space_group_IT_number 13
_symmetry_space_group_name_Hall '-P 2yac'
_symmetry_space_group_name_H-M 'P 1 2/n 1'
_cell_angle_alpha 90
_cell_angle_beta 106.89
_cell_angle_gamma 90
_cell_length_a 9.578
_cell_length_b 8.772
_cell_length_c 5.253
_cell_formula_units_Z 2
_cell_volume 422.310
_database_code_amcsd 0015676
_exptl_crystal_density_diffrn 3.324
_cod_original_formula_sum '(Na1.048 Ca.952) Mg.936 Fe.159 Al.905 Si4 O12'
_cod_database_code 9009602

loop_
_space_group_symop_operation_xyz
x,y,z
1/2-x,y,1/2-z
1/2+x,-y,1/2+z
-x,-y,-z

loop_
_atom_site_aniso_label
_atom_site_aniso_U_11
_atom_site_aniso_U_22
_atom_site_aniso_U_33
_atom_site_aniso_U_12
_atom_site_aniso_U_13
_atom_site_aniso_U_23
Na2 0.01515 0.00916 0.00666 0.00000 0.00119 0.00000
Ca2 0.01515 0.00916 0.00666 0.00000 0.00119 0.00000
Ca22 0.01379 0.00557 0.00561 0.00000 -0.00149 0.00000
Na22 0.01379 0.00557 0.00561 0.00000 -0.00149 0.00000
Mg1 0.00489 0.00733 0.00434 0.00000 0.00166 0.00000
Fe1 0.00489 0.00733 0.00434 0.00000 0.00166 0.00000
Al11 0.00668 0.00600 0.00404 0.00000 0.00147 0.00000
Fe11 0.00668 0.00600 0.00404 0.00000 0.00147 0.00000
Si1 0.00591 0.00554 0.00390 -0.00090 0.00215 -0.00022
Si2 0.00626 0.00702 0.00352 0.00008 0.00166 0.00013
O11 0.00545 0.01158 0.00787 -0.00090 0.00245 -0.00067
O12 0.00591 0.00967 0.00782 0.00029 0.00254 0.00087
O21 0.01196 0.00862 0.00845 -0.00273 0.00236 -0.00085
O22 0.01362 0.00784 0.00832 0.00138 0.00313 0.00101
O31 0.00753 0.01107 0.00571 -0.00191 0.00296 -0.00031
O32 0.00787 0.01088 0.00517 -0.00265 0.00226 0.00295

loop_
_atom_site_label
_atom_site_fract_x
_atom_site_fract_y
_atom_site_fract_z
_atom_site_occupancy
_atom_site_U_iso_or_equiv
Na2 0.25000 0.55270 0.25000 0.71600 0.01077
Ca2 0.25000 0.55270 0.25000 0.28400 0.01077
Ca22 0.25000 0.94970 0.75000 0.66800 0.00925
Na22 0.25000 0.94970 0.75000 0.33200 0.00925
Mg1 0.25000 0.15830 0.25000 0.93600 0.00545
Fe1 0.25000 0.15830 0.25000 0.06400 0.00545
Al11 0.25000 0.34760 0.75000 0.90500 0.00557
Fe11 0.25000 0.34760 0.75000 0.09500 0.00557
Si1 0.53890 0.34650 0.22680 1.00000 0.00494
Si2 0.53720 0.16150 0.73010 1.00000 0.00557
O11 0.36350 0.33720 0.12340 1.00000 0.00823
O12 0.36120 0.17560 0.64610 1.00000 0.00773
O21 0.61340 0.50850 0.30840 1.00000 0.00975
O22 0.60640 0.99760 0.80510 1.00000 0.00988
O31 0.60520 0.26550 0.00320 1.00000 0.00785
O32 0.59890 0.23930 0.49740 1.00000 0.00785

loop_
_cod_related_entry_id
_cod_related_entry_database
_cod_related_entry_code
1 AMCSD 0015676
